data_7212512
loop_
_publ_author_name
'Sun, Jian-Ke'
'Yao, Qing-Xia'
'Ju, Zhan-Feng'
'Zhang, Jie'

_publ_section_title
;
 2D self-catenated coordination polymer constructed by triple- and
 double-helical chains
;
_journal_issue 6
_journal_name_full CrystEngComm
_journal_page_first 1709
_journal_paper_doi 10.1039/c001249c
_journal_volume 12
_journal_year 2010
_chemical_formula_moiety 'C27 H21 N5 O8 Zn'
_chemical_formula_sum 'C27 H21 N5 O8 Zn'
_chemical_formula_weight 608.86
_chemical_name_systematic
;
?
;
_space_group_IT_number 15
_symmetry_cell_setting monoclinic
_symmetry_space_group_name_Hall '-C 2yc'
_symmetry_space_group_name_H-M 'C 1 2/c 1'
_atom_sites_solution_hydrogens geom
_atom_sites_solution_primary direct
_atom_sites_solution_secondary difmap
_audit_creation_method SHELXL-97
_cell_angle_alpha 90.00
_cell_angle_beta 123.764(6)
_cell_angle_gamma 90.00
_cell_formula_units_Z 8
_cell_length_a 33.99(2)
_cell_length_b 7.985(4)
_cell_length_c 23.009(14)
_cell_measurement_reflns_used 6938
_cell_measurement_temperature 293(2)
_cell_measurement_theta_max 27.4835
_cell_measurement_theta_min 2.1302
_cell_volume 5192(5)
_computing_cell_refinement 'CrystalClear (Rigaku/MSC Inc., 2005)'
_computing_data_collection 'CrystalClear (Rigaku/MSC Inc., 2005)'
_computing_data_reduction 'CrystalClear (Rigaku/MSC Inc., 2005)'
_computing_structure_refinement 'SHELXL-97 (Sheldrick, 1997)'
_computing_structure_solution 'SHELXS-97 (Sheldrick, 1990)'
_diffrn_ambient_temperature 293(2)
_diffrn_measured_fraction_theta_full 0.966
_diffrn_measured_fraction_theta_max 0.966
_diffrn_measurement_device_type 'Mercury70 (2x2 bin mode)'
_diffrn_measurement_method CCD_Profile_fitting
_diffrn_radiation_monochromator graphite
_diffrn_radiation_source 'fine-focus sealed tube'
_diffrn_radiation_type MoK\a
_diffrn_radiation_wavelength 0.71073
_diffrn_reflns_av_R_equivalents 0.0189
_diffrn_reflns_av_sigmaI/netI 0.0195
_diffrn_reflns_limit_h_max 42
_diffrn_reflns_limit_h_min -42
_diffrn_reflns_limit_k_max 10
_diffrn_reflns_limit_k_min -10
_diffrn_reflns_limit_l_max 29
_diffrn_reflns_limit_l_min -29
_diffrn_reflns_number 19490
_diffrn_reflns_theta_full 27.48
_diffrn_reflns_theta_max 27.48
_diffrn_reflns_theta_min 2.65
_diffrn_standards_decay_% <1
_exptl_absorpt_coefficient_mu 1.008
_exptl_absorpt_correction_T_max 1.0000
_exptl_absorpt_correction_T_min 0.8582
_exptl_absorpt_correction_type multi-scan
_exptl_crystal_colour Red
_exptl_crystal_density_diffrn 1.558
_exptl_crystal_density_method 'not measured'
_exptl_crystal_description Block
_exptl_crystal_F_000 2496
_exptl_crystal_size_max 0.3400
_exptl_crystal_size_mid 0.3300
_exptl_crystal_size_min 0.3100
_refine_diff_density_max 1.559
_refine_diff_density_min -0.585
_refine_diff_density_rms 0.081
_refine_ls_extinction_method none
_refine_ls_goodness_of_fit_ref 1.036
_refine_ls_hydrogen_treatment mixed
_refine_ls_matrix_type full
_refine_ls_number_parameters 367
_refine_ls_number_reflns 5759
_refine_ls_number_restraints 1
_refine_ls_restrained_S_all 1.036
_refine_ls_R_factor_all 0.0583
_refine_ls_R_factor_gt 0.0533
_refine_ls_shift/su_max 0.000
_refine_ls_shift/su_mean 0.000
_refine_ls_structure_factor_coef Fsqd
_refine_ls_weighting_details 'calc w=1/[\s^2^(Fo^2^)+(0.0916P)^2^+10.6043P] where P=(Fo^2^+2Fc^2^)/3'
_refine_ls_weighting_scheme calc
_refine_ls_wR_factor_gt 0.1515
_refine_ls_wR_factor_ref 0.1568
_reflns_number_gt 5174
_reflns_number_total 5759
_reflns_threshold_expression >2sigma(I)
_cod_data_source_file c001249c.txt
_cod_data_source_block 1
_cod_depositor_comments
;
The following automatic conversions were performed:

'_exptl_absorpt_correction_type' value 'Multi-scan' changed to
'multi-scan' according to
/home/saulius/struct/CIF-dictionaries/cif_core.dic dictionary named
'cif_core.dic' version 2.4.2 from 2011-04-26.

Automatic conversion script
Id: cif_fix_values 1891 2012-01-12 08:04:46Z andrius 
;
_cod_original_sg_symbol_H-M C2/c
_cod_database_code 7212512

loop_
_symmetry_equiv_pos_as_xyz
'x, y, z'
'-x, y, -z+1/2'
'x+1/2, y+1/2, z'
'-x+1/2, y+1/2, -z+1/2'
'-x, -y, -z'
'x, -y, z-1/2'
'-x+1/2, -y+1/2, -z'
'x+1/2, -y+1/2, z-1/2'

loop_
_atom_site_label
_atom_site_type_symbol
_atom_site_fract_x
_atom_site_fract_y
_atom_site_fract_z
_atom_site_U_iso_or_equiv
_atom_site_adp_type
_atom_site_occupancy
_atom_site_symmetry_multiplicity
_atom_site_calc_flag
_atom_site_refinement_flags
_atom_site_disorder_assembly
_atom_site_disorder_group
Zn1 Zn 0.132048(11) 0.69236(4) 0.244179(17) 0.03538(13) Uani 1 1 d . . .
O1 O 0.16062(9) 0.5114(3) 0.22346(13) 0.0477(5) Uani 1 1 d . . .
O2 O 0.09130(10) 0.4980(3) 0.12192(15) 0.0612(7) Uani 1 1 d . . .
O3 O 0.19425(11) -0.2297(4) 0.16873(17) 0.0717(8) Uani 1 1 d . . .
O4 O 0.15411(10) -0.1642(4) 0.06032(17) 0.0692(8) Uani 1 1 d . . .
O5 O 0.27459(12) 0.1080(3) 0.01171(18) 0.0744(9) Uani 1 1 d . . .
O6 O 0.32833(10) -0.0665(4) 0.03425(17) 0.0689(8) Uani 1 1 d . . .
O7 O 0.31746(8) -0.6458(3) 0.19827(13) 0.0487(5) Uani 1 1 d . . .
O8 O 0.36194(12) -0.5589(3) 0.1622(2) 0.0791(10) Uani 1 1 d . . .
N1 N 0.09859(9) 0.5593(3) 0.28190(14) 0.0415(5) Uani 1 1 d . . .
N2 N -0.07895(9) -0.1587(3) 0.33130(13) 0.0387(5) Uani 1 1 d . . .
N3 N 0.21995(10) 0.0594(3) 0.05719(14) 0.0423(6) Uani 1 1 d . . .
N4 N 0.19094(10) -0.2007(3) 0.11474(16) 0.0456(6) Uani 1 1 d . . .
N5 N 0.29599(10) -0.0223(3) 0.03832(13) 0.0404(5) Uani 1 1 d . . .
C1 C 0.09408(13) 0.3936(4) 0.27254(18) 0.0481(7) Uani 1 1 d . . .
H1 H 0.1050 0.3423 0.2467 0.058 Uiso 1 1 calc R . .
C2 C 0.08241(15) 0.6277(5) 0.3175(2) 0.0578(9) Uani 1 1 d . . .
H2 H 0.0846 0.7457 0.3240 0.069 Uiso 1 1 calc R . .
C3 C 0.07441(16) 0.2942(5) 0.2985(2) 0.0603(10) Uani 1 1 d . A .
H3 H 0.0710 0.1774 0.2892 0.072 Uiso 1 1 calc R . .
C4 C 0.06269(17) 0.5350(6) 0.3450(2) 0.0707(12) Uani 1 1 d . A .
H4 H 0.0510 0.5892 0.3693 0.085 Uiso 1 1 calc R . .
C5 C 0.05971(17) 0.3624(6) 0.3377(2) 0.0695(12) Uani 1 1 d . . .
C6 C 0.0521(3) 0.2281(9) 0.3790(3) 0.0438(13) Uiso 0.50 1 d P A 1
C7 C 0.0404(2) 0.3109(7) 0.4280(3) 0.0438(13) Uiso 0.50 1 d PD A 1
C6' C 0.0287(4) 0.2895(12) 0.3601(5) 0.071(2) Uiso 0.50 1 d P A 2
C7' C 0.0625(4) 0.2193(13) 0.4284(6) 0.079(3) Uiso 0.50 1 d P A 2
C8 C 0.03743(17) 0.1687(6) 0.4709(2) 0.0699(11) Uiso 1 1 d D . .
C9 C -0.00400(14) 0.0512(5) 0.42339(17) 0.0551(9) Uani 1 1 d . A .
C10 C 0.00327(13) -0.1095(6) 0.4106(2) 0.0623(10) Uani 1 1 d . . .
H10 H 0.0346 -0.1521 0.4336 0.075 Uiso 1 1 calc R A .
C11 C -0.05070(14) 0.1021(4) 0.39055(19) 0.0541(8) Uani 1 1 d . . .
H11 H -0.0578 0.2104 0.3994 0.065 Uiso 1 1 calc R A .
C12 C -0.03421(13) -0.2093(4) 0.3649(2) 0.0538(8) Uani 1 1 d . A .
H12 H -0.0280 -0.3199 0.3568 0.065 Uiso 1 1 calc R . .
C13 C -0.08650(12) -0.0040(4) 0.34544(17) 0.0463(7) Uani 1 1 d . A .
H13 H -0.1182 0.0340 0.3231 0.056 Uiso 1 1 calc R . .
C14 C 0.13341(12) 0.4614(3) 0.16027(18) 0.0423(7) Uani 1 1 d . . .
C15 C 0.15579(11) 0.3489(3) 0.13397(16) 0.0377(6) Uani 1 1 d . . .
C16 C 0.19840(11) 0.2701(4) 0.17979(16) 0.0399(6) Uani 1 1 d . . .
H16 H 0.2137 0.2867 0.2287 0.048 Uiso 1 1 calc R . .
C17 C 0.13393(12) 0.3264(4) 0.06256(17) 0.0464(7) Uani 1 1 d . . .
H17 H 0.1044 0.3790 0.0306 0.056 Uiso 1 1 calc R . .
C18 C 0.21929(11) 0.1672(4) 0.15581(16) 0.0398(6) Uani 1 1 d . . .
H18 H 0.2481 0.1107 0.1879 0.048 Uiso 1 1 calc R . .
C19 C 0.15488(12) 0.2279(4) 0.03787(17) 0.0470(7) Uani 1 1 d . . .
H19 H 0.1402 0.2143 -0.0110 0.056 Uiso 1 1 calc R . .
C20 C 0.19773(11) 0.1481(3) 0.08479(15) 0.0373(6) Uani 1 1 d . . .
C21 C 0.24378(10) -0.0872(3) 0.08070(13) 0.0331(5) Uani 1 1 d . . .
C22 C 0.28114(10) -0.1317(3) 0.07309(13) 0.0341(5) Uani 1 1 d . . .
C23 C 0.23363(10) -0.2134(3) 0.11393(15) 0.0349(6) Uani 1 1 d . . .
C24 C 0.30620(11) -0.2799(3) 0.09889(15) 0.0372(6) Uani 1 1 d . . .
H24 H 0.3305 -0.3043 0.0916 0.045 Uiso 1 1 calc R . .
C25 C 0.25928(11) -0.3588(3) 0.14123(14) 0.0379(6) Uani 1 1 d . . .
H25 H 0.2513 -0.4362 0.1645 0.046 Uiso 1 1 calc R . .
C26 C 0.29676(11) -0.3925(3) 0.13480(15) 0.0373(6) Uani 1 1 d . . .
C27 C 0.32782(12) -0.5442(4) 0.16612(17) 0.0442(7) Uani 1 1 d . . .
H5 H 0.2299(15) 0.134(5) 0.036(2) 0.059(11) Uiso 1 1 d . . .

loop_
_atom_site_aniso_label
_atom_site_aniso_U_11
_atom_site_aniso_U_22
_atom_site_aniso_U_33
_atom_site_aniso_U_23
_atom_site_aniso_U_13
_atom_site_aniso_U_12
Zn1 0.0368(2) 0.02631(19) 0.0461(2) -0.00460(11) 0.02499(17) -0.00260(11)
O1 0.0609(15) 0.0337(10) 0.0639(14) -0.0110(9) 0.0444(12) -0.0042(9)
O2 0.0520(16) 0.0547(14) 0.0822(17) -0.0101(13) 0.0405(14) 0.0120(11)
O3 0.0650(19) 0.091(2) 0.085(2) 0.0262(17) 0.0575(17) 0.0081(15)
O4 0.0401(15) 0.0728(18) 0.0824(19) 0.0095(15) 0.0264(14) 0.0097(12)
O5 0.105(2) 0.0496(14) 0.118(2) 0.0442(15) 0.093(2) 0.0388(15)
O6 0.0723(18) 0.0692(17) 0.099(2) 0.0381(15) 0.0684(17) 0.0306(14)
O7 0.0440(13) 0.0351(10) 0.0607(13) 0.0170(10) 0.0252(11) 0.0068(9)
O8 0.088(2) 0.0545(15) 0.128(3) 0.0447(17) 0.081(2) 0.0401(15)
N1 0.0457(15) 0.0341(12) 0.0510(14) 0.0008(10) 0.0308(12) -0.0038(10)
N2 0.0368(14) 0.0319(11) 0.0472(13) 0.0037(10) 0.0232(11) -0.0008(9)
N3 0.0574(17) 0.0367(12) 0.0494(13) 0.0140(10) 0.0400(13) 0.0191(11)
N4 0.0412(16) 0.0353(13) 0.0639(17) 0.0051(11) 0.0314(14) 0.0006(10)
N5 0.0490(15) 0.0365(12) 0.0442(12) 0.0082(10) 0.0313(12) 0.0090(10)
C1 0.060(2) 0.0360(15) 0.0547(17) -0.0021(13) 0.0354(16) -0.0068(14)
C2 0.071(3) 0.0466(18) 0.080(2) -0.0100(17) 0.057(2) -0.0112(17)
C3 0.083(3) 0.0443(18) 0.059(2) -0.0033(15) 0.042(2) -0.0212(17)
C4 0.087(3) 0.073(3) 0.088(3) -0.022(2) 0.070(3) -0.027(2)
C5 0.086(3) 0.073(3) 0.062(2) -0.0172(19) 0.050(2) -0.043(2)
C9 0.060(2) 0.062(2) 0.0415(15) 0.0042(14) 0.0276(16) -0.0223(17)
C10 0.040(2) 0.073(3) 0.065(2) 0.0094(19) 0.0238(17) -0.0031(17)
C11 0.066(2) 0.0404(16) 0.0540(18) -0.0037(14) 0.0321(17) -0.0104(15)
C12 0.0416(19) 0.0475(18) 0.066(2) 0.0043(15) 0.0256(16) 0.0051(14)
C13 0.0470(18) 0.0383(15) 0.0524(17) -0.0007(13) 0.0268(15) 0.0003(13)
C14 0.0513(19) 0.0257(12) 0.0656(18) -0.0036(12) 0.0421(16) -0.0034(12)
C15 0.0441(17) 0.0275(12) 0.0525(16) -0.0003(11) 0.0336(14) -0.0003(11)
C16 0.0438(17) 0.0378(14) 0.0426(14) -0.0029(12) 0.0268(13) -0.0003(12)
C17 0.0478(19) 0.0445(16) 0.0487(16) 0.0088(13) 0.0279(15) 0.0188(13)
C18 0.0392(16) 0.0377(14) 0.0443(15) 0.0036(11) 0.0243(13) 0.0067(11)
C19 0.0531(19) 0.0499(17) 0.0406(15) 0.0099(13) 0.0276(14) 0.0211(15)
C20 0.0484(17) 0.0273(12) 0.0475(15) 0.0073(11) 0.0337(14) 0.0088(11)
C21 0.0384(15) 0.0297(12) 0.0318(12) 0.0023(9) 0.0199(11) 0.0065(10)
C22 0.0415(15) 0.0289(12) 0.0336(12) 0.0036(10) 0.0220(11) 0.0055(11)
C23 0.0333(15) 0.0322(12) 0.0395(13) 0.0028(10) 0.0205(12) 0.0034(10)
C24 0.0399(16) 0.0339(13) 0.0387(13) 0.0046(11) 0.0224(12) 0.0099(11)
C25 0.0436(16) 0.0296(12) 0.0378(13) 0.0041(10) 0.0209(12) -0.0005(11)
C26 0.0405(16) 0.0285(12) 0.0395(13) 0.0037(10) 0.0201(12) 0.0070(11)
C27 0.0462(18) 0.0303(13) 0.0537(17) 0.0096(12) 0.0264(14) 0.0078(12)

loop_
_atom_type_symbol
_atom_type_description
_atom_type_scat_dispersion_real
_atom_type_scat_dispersion_imag
_atom_type_scat_source
C C 0.0033 0.0016 'International Tables Vol C Tables 4.2.6.8 and 6.1.1.4'
N N 0.0061 0.0033 'International Tables Vol C Tables 4.2.6.8 and 6.1.1.4'
O O 0.0106 0.0060 'International Tables Vol C Tables 4.2.6.8 and 6.1.1.4'
Zn Zn 0.2839 1.4301 'International Tables Vol C Tables 4.2.6.8 and 6.1.1.4'
H H 0.0000 0.0000 'International Tables Vol C Tables 4.2.6.8 and 6.1.1.4'

loop_
_geom_angle_atom_site_label_1
_geom_angle_atom_site_label_2
_geom_angle_atom_site_label_3
_geom_angle
_geom_angle_site_symmetry_1
_geom_angle_site_symmetry_3
O1 Zn1 O7 106.66(11) . 4_565
O1 Zn1 N2 123.26(11) . 2_565
O7 Zn1 N2 102.57(11) 4_565 2_565
O1 Zn1 N1 100.81(10) . .
O7 Zn1 N1 122.32(11) 4_565 .
N2 Zn1 N1 102.89(11) 2_565 .
C14 O1 Zn1 111.5(2) . .
C27 O7 Zn1 113.1(2) . 4_535
C2 N1 C1 117.2(3) . .
C2 N1 Zn1 124.0(2) . .
C1 N1 Zn1 118.8(2) . .
C12 N2 C13 116.9(3) . .
C12 N2 Zn1 120.0(2) . 2_545
C13 N2 Zn1 123.0(2) . 2_545
C21 N3 C20 127.1(2) . .
C21 N3 H5 116(3) . .
C20 N3 H5 110(3) . .
O3 N4 O4 124.1(3) . .
O3 N4 C23 118.3(3) . .
O4 N4 C23 117.6(3) . .
O6 N5 O5 121.6(3) . .
O6 N5 C22 118.5(2) . .
O5 N5 C22 119.8(2) . .
N1 C1 C3 122.9(3) . .
N1 C1 H1 118.5 . .
C3 C1 H1 118.5 . .
N1 C2 C4 122.6(3) . .
N1 C2 H2 118.7 . .
C4 C2 H2 118.7 . .
C5 C3 C1 120.3(3) . .
C5 C3 H3 119.9 . .
C1 C3 H3 119.9 . .
C2 C4 C5 120.2(4) . .
C2 C4 H4 119.9 . .
C5 C4 H4 119.9 . .
C3 C5 C4 116.7(3) . .
C3 C5 C6' 130.4(5) . .
C4 C5 C6' 110.9(5) . .
C3 C5 C6 112.2(4) . .
C4 C5 C6 129.8(4) . .
C6' C5 C6 31.0(4) . .
C7 C6 C5 110.6(5) . .
C6 C7 C8 106.7(5) . .
C7' C6' C5 103.6(8) . .
C6' C7' C8 112.0(8) . .
C9 C8 C7 110.8(4) . .
C9 C8 C7' 107.3(5) . .
C7 C8 C7' 37.8(4) . .
C10 C9 C11 116.5(3) . .
C10 C9 C8 121.5(4) . .
C11 C9 C8 122.0(4) . .
C12 C10 C9 120.6(4) . .
C12 C10 H10 119.7 . .
C9 C10 H10 119.7 . .
C13 C11 C9 119.9(3) . .
C13 C11 H11 120.0 . .
C9 C11 H11 120.0 . .
N2 C12 C10 123.0(3) . .
N2 C12 H12 118.5 . .
C10 C12 H12 118.5 . .
N2 C13 C11 123.1(3) . .
N2 C13 H13 118.5 . .
C11 C13 H13 118.5 . .
O2 C14 O1 124.1(3) . .
O2 C14 C15 120.1(3) . .
O1 C14 C15 115.9(3) . .
C16 C15 C17 119.3(3) . .
C16 C15 C14 121.0(3) . .
C17 C15 C14 119.7(3) . .
C15 C16 C18 121.2(3) . .
C15 C16 H16 119.4 . .
C18 C16 H16 119.4 . .
C19 C17 C15 120.2(3) . .
C19 C17 H17 119.9 . .
C15 C17 H17 119.9 . .
C20 C18 C16 119.1(3) . .
C20 C18 H18 120.5 . .
C16 C18 H18 120.5 . .
C17 C19 C20 119.9(3) . .
C17 C19 H19 120.1 . .
C20 C19 H19 120.1 . .
C18 C20 C19 120.4(3) . .
C18 C20 N3 121.5(3) . .
C19 C20 N3 118.0(3) . .
N3 C21 C23 124.0(3) . .
N3 C21 C22 123.0(2) . .
C23 C21 C22 113.0(2) . .
C24 C22 C21 122.7(3) . .
C24 C22 N5 115.5(2) . .
C21 C22 N5 121.7(2) . .
C25 C23 C21 124.3(3) . .
C25 C23 N4 115.7(2) . .
C21 C23 N4 119.8(2) . .
C26 C24 C22 121.6(3) . .
C26 C24 H24 119.2 . .
C22 C24 H24 119.2 . .
C23 C25 C26 120.1(3) . .
C23 C25 H25 120.0 . .
C26 C25 H25 120.0 . .
C24 C26 C25 118.2(3) . .
C24 C26 C27 118.6(3) . .
C25 C26 C27 123.2(3) . .
O8 C27 O7 124.3(3) . .
O8 C27 C26 119.2(3) . .
O7 C27 C26 116.4(3) . .

loop_
_geom_bond_atom_site_label_1
_geom_bond_atom_site_label_2
_geom_bond_distance
_geom_bond_site_symmetry_2
Zn1 O1 1.942(2) .
Zn1 O7 1.960(2) 4_565
Zn1 N2 2.050(3) 2_565
Zn1 N1 2.067(3) .
O1 C14 1.278(4) .
O2 C14 1.228(4) .
O3 N4 1.206(4) .
O4 N4 1.216(4) .
O5 N5 1.222(3) .
O6 N5 1.207(3) .
O7 C27 1.273(4) .
O7 Zn1 1.960(2) 4_535
O8 C27 1.218(4) .
N1 C2 1.331(4) .
N1 C1 1.336(4) .
N2 C12 1.329(5) .
N2 C13 1.338(4) .
N2 Zn1 2.050(3) 2_545
N3 C21 1.353(3) .
N3 C20 1.417(3) .
N3 H5 0.94(4) .
N4 C23 1.465(4) .
N5 C22 1.452(4) .
C1 C3 1.370(5) .
C1 H1 0.9500 .
C2 C4 1.368(5) .
C2 H2 0.9500 .
C3 C5 1.363(6) .
C3 H3 0.9500 .
C4 C5 1.386(6) .
C4 H4 0.9500 .
C5 C6' 1.523(11) .
C5 C6 1.547(7) .
C6 C7 1.537(9) .
C7 C8 1.545(6) .
C6' C7' 1.448(15) .
C7' C8 1.664(12) .
C8 C9 1.532(6) .
C9 C10 1.370(6) .
C9 C11 1.386(6) .
C10 C12 1.369(5) .
C10 H10 0.9500 .
C11 C13 1.368(5) .
C11 H11 0.9500 .
C12 H12 0.9500 .
C13 H13 0.9500 .
C14 C15 1.505(4) .
C15 C16 1.381(4) .
C15 C17 1.388(5) .
C16 C18 1.385(4) .
C16 H16 0.9500 .
C17 C19 1.378(4) .
C17 H17 0.9500 .
C18 C20 1.378(4) .
C18 H18 0.9500 .
C19 C20 1.395(4) .
C19 H19 0.9500 .
C21 C23 1.419(4) .
C21 C22 1.420(4) .
C22 C24 1.384(4) .
C23 C25 1.376(4) .
C24 C26 1.375(4) .
C24 H24 0.9500 .
C25 C26 1.388(4) .
C25 H25 0.9500 .
C26 C27 1.502(4) .
